data_7220108
loop_
_publ_author_name
'Liu, Yu-Qing'
'Ji, Wei'
'Zhou, Hai-Yan'
'Li, Yu'
'Jing, Su'
'Zhu, Dunru'
'Zhang, jian'

_publ_section_title
;
 Anthracene-based ferrocenylselenoethers: syntheses, crystal structures,
 Cu(I) complexes and sensoring property
;
_journal_name_full 'RSC Adv.'
_journal_paper_doi 10.1039/C5RA06591G
_journal_year 2015
_chemical_formula_sum 'C79 H76 Cl2 Cu4 Fe4 I4 N2 Se4'
_chemical_formula_weight 2425.32
_chemical_name_systematic
; 
 ? 
;
_space_group_IT_number 14
_symmetry_cell_setting monoclinic
_symmetry_space_group_name_Hall '-P 2ybc'
_symmetry_space_group_name_H-M 'P 1 21/c 1'
_atom_sites_solution_hydrogens geom
_atom_sites_solution_primary direct
_atom_sites_solution_secondary difmap
_audit_creation_method SHELXL-97
_audit_update_record
;
2014-03-19 deposited with the CCDC.
2015-05-07 downloaded from the CCDC.
;
_cell_angle_alpha 90.00
_cell_angle_beta 120.177(2)
_cell_angle_gamma 90.00
_cell_formula_units_Z 4
_cell_length_a 18.6299(10)
_cell_length_b 15.4647(8)
_cell_length_c 32.7558(14)
_cell_measurement_reflns_used 9949
_cell_measurement_temperature 296(2)
_cell_measurement_theta_max 27.41
_cell_measurement_theta_min 2.18
_cell_volume 8158.2(7)
_computing_structure_refinement 'SHELXL-97 (Sheldrick, 1997)'
_computing_structure_solution 'SHELXS-97 (Sheldrick, 1990)'
_diffrn_ambient_temperature 296(2)
_diffrn_measured_fraction_theta_full 1.000
_diffrn_measured_fraction_theta_max 1.000
_diffrn_radiation_monochromator graphite
_diffrn_radiation_source 'fine-focus sealed tube'
_diffrn_radiation_type MoK\a
_diffrn_radiation_wavelength 0.71073
_diffrn_reflns_av_R_equivalents 0.1097
_diffrn_reflns_av_sigmaI/netI 0.0915
_diffrn_reflns_limit_h_max 22
_diffrn_reflns_limit_h_min -22
_diffrn_reflns_limit_k_max 19
_diffrn_reflns_limit_k_min -14
_diffrn_reflns_limit_l_max 40
_diffrn_reflns_limit_l_min -39
_diffrn_reflns_number 48848
_diffrn_reflns_theta_full 26.00
_diffrn_reflns_theta_max 26.00
_diffrn_reflns_theta_min 1.36
_exptl_absorpt_coefficient_mu 5.118
_exptl_absorpt_correction_T_max 0.5559
_exptl_absorpt_correction_T_min 0.5140
_exptl_absorpt_correction_type none
_exptl_crystal_density_diffrn 1.975
_exptl_crystal_density_method 'not measured'
_exptl_crystal_F_000 4664
_exptl_crystal_size_max 0.15
_exptl_crystal_size_mid 0.14
_exptl_crystal_size_min 0.13
_refine_diff_density_max 1.084
_refine_diff_density_min -1.550
_refine_diff_density_rms 0.164
_refine_ls_extinction_method none
_refine_ls_goodness_of_fit_ref 1.018
_refine_ls_hydrogen_treatment mixed
_refine_ls_matrix_type full
_refine_ls_number_parameters 892
_refine_ls_number_reflns 16017
_refine_ls_number_restraints 2618
_refine_ls_restrained_S_all 1.048
_refine_ls_R_factor_all 0.0735
_refine_ls_R_factor_gt 0.0455
_refine_ls_shift/su_max 0.077
_refine_ls_shift/su_mean 0.002
_refine_ls_structure_factor_coef Fsqd
_refine_ls_weighting_details 'calc w=1/[\s^2^(Fo^2^)+(0.0235P)^2^+0.0000P] where P=(Fo^2^+2Fc^2^)/3'
_refine_ls_weighting_scheme calc
_refine_ls_wR_factor_gt 0.0997
_refine_ls_wR_factor_ref 0.1048
_reflns_number_gt 10132
_reflns_number_total 16017
_reflns_threshold_expression >2sigma(I)
_cod_data_source_file c5ra06591g2.cif
_cod_data_source_block 1
_cod_original_sg_symbol_H-M P21/c
_cod_database_code 7220108

loop_
_symmetry_equiv_pos_as_xyz
'x, y, z'
'-x, y+1/2, -z+1/2'
'-x, -y, -z'
'x, -y-1/2, z-1/2'

loop_
_atom_site_label
_atom_site_type_symbol
_atom_site_fract_x
_atom_site_fract_y
_atom_site_fract_z
_atom_site_U_iso_or_equiv
_atom_site_adp_type
_atom_site_occupancy
_atom_site_symmetry_multiplicity
_atom_site_calc_flag
_atom_site_refinement_flags
I1 I 0.32731(3) 0.86382(3) 1.071211(14) 0.03897(12) Uani 1 1 d U
I2 I 0.35547(3) 1.05575(3) 0.980234(15) 0.04304(12) Uani 1 1 d U
I3 I 0.13303(3) 1.05753(3) 1.002323(14) 0.04080(12) Uani 1 1 d U
I4 I 0.16169(3) 0.86224(3) 0.914158(14) 0.04105(12) Uani 1 1 d U
Se1 Se 0.41893(4) 0.80899(4) 0.98109(2) 0.03890(17) Uani 1 1 d U
Se2 Se 0.61971(4) 0.87475(4) 0.90051(2) 0.03958(17) Uani 1 1 d U
Se3 Se 0.07094(4) 0.81451(4) 1.00695(2) 0.03700(16) Uani 1 1 d U
Se4 Se -0.11172(4) 0.87890(4) 1.12541(2) 0.04228(17) Uani 1 1 d U
Cu1 Cu 0.31471(6) 0.89217(6) 0.98820(3) 0.0477(2) Uani 1 1 d U
Cu2 Cu 0.29042(5) 1.02463(6) 1.03876(3) 0.0477(2) Uani 1 1 d U
Cu3 Cu 0.17401(6) 0.89253(5) 0.99649(3) 0.0463(2) Uani 1 1 d U
Cu4 Cu 0.19377(6) 1.02767(6) 0.94185(3) 0.0497(2) Uani 1 1 d U
Fe1 Fe 0.41649(6) 0.60615(6) 1.02959(3) 0.0393(2) Uani 1 1 d U
Fe2 Fe 0.70995(8) 0.83102(9) 0.83259(4) 0.0696(3) Uani 1 1 d U
Fe3 Fe 0.07231(6) 0.60830(6) 0.96303(3) 0.0378(2) Uani 1 1 d U
Fe4 Fe -0.23272(8) 0.83685(8) 1.17740(4) 0.0662(3) Uani 1 1 d U
N1 N 0.4325(3) 0.8026(4) 0.85516(17) 0.0423(9) Uani 1 1 d U
N2 N 0.0645(3) 0.8324(3) 1.13481(17) 0.0411(9) Uani 1 1 d U
C1 C 0.3197(5) 0.8120(5) 0.7339(2) 0.0527(10) Uani 1 1 d U
C2 C 0.2642(5) 0.8788(5) 0.7326(2) 0.0557(11) Uani 1 1 d U
H2 H 0.2562 0.8850 0.7583 0.067 Uiso 1 1 calc R
C3 C 0.2242(5) 0.9317(5) 0.6960(2) 0.0621(13) Uani 1 1 d U
H3 H 0.1890 0.9736 0.6966 0.074 Uiso 1 1 calc R
C4 C 0.2343(5) 0.9253(5) 0.6559(3) 0.0678(14) Uani 1 1 d U
H4 H 0.2063 0.9631 0.6306 0.081 Uiso 1 1 calc R
C5 C 0.2839(5) 0.8649(5) 0.6547(3) 0.0612(12) Uani 1 1 d U
H5 H 0.2892 0.8606 0.6280 0.073 Uiso 1 1 calc R
C6 C 0.3302(5) 0.8055(5) 0.6935(2) 0.0568(11) Uani 1 1 d U
C7 C 0.3835(5) 0.7449(5) 0.6922(2) 0.0579(11) Uani 1 1 d U
H7 H 0.3906 0.7428 0.6661 0.069 Uiso 1 1 calc R
C8 C 0.4255(5) 0.6885(5) 0.7281(2) 0.0579(11) Uani 1 1 d U
C9 C 0.4819(5) 0.6246(5) 0.7274(3) 0.0631(12) Uani 1 1 d U
H9 H 0.4891 0.6218 0.7014 0.076 Uiso 1 1 calc R
C10 C 0.5237(5) 0.5699(5) 0.7629(3) 0.0683(14) Uani 1 1 d U
H10 H 0.5587 0.5288 0.7614 0.082 Uiso 1 1 calc R
C11 C 0.5141(5) 0.5748(5) 0.8033(3) 0.0680(14) Uani 1 1 d U
H11 H 0.5429 0.5361 0.8280 0.082 Uiso 1 1 calc R
C12 C 0.4649(5) 0.6337(5) 0.8065(3) 0.0584(11) Uani 1 1 d U
H12 H 0.4621 0.6359 0.8340 0.070 Uiso 1 1 calc R
C13 C 0.4163(5) 0.6938(5) 0.7694(2) 0.0555(10) Uani 1 1 d U
C14 C 0.3626(5) 0.7553(5) 0.7710(2) 0.0513(9) Uani 1 1 d U
C15 C 0.3580(4) 0.7611(5) 0.8162(2) 0.0478(10) Uani 1 1 d U
H15A H 0.3092 0.7940 0.8099 0.057 Uiso 1 1 calc R
H15B H 0.3523 0.7034 0.8258 0.057 Uiso 1 1 calc R
C16 C 0.4443(4) 0.7852(4) 0.9020(2) 0.0424(9) Uani 1 1 d U
H16A H 0.5003 0.8021 0.9254 0.051 Uiso 1 1 calc R
H16B H 0.4399 0.7233 0.9050 0.051 Uiso 1 1 calc R
C17 C 0.3837(4) 0.8304(4) 0.9141(2) 0.0425(10) Uani 1 1 d U
H17A H 0.3280 0.8083 0.8941 0.051 Uiso 1 1 calc R
H17B H 0.3832 0.8921 0.9086 0.051 Uiso 1 1 calc R
C18 C 0.3888(4) 0.6912(4) 0.9757(2) 0.0410(9) Uani 1 1 d U
C19 C 0.4379(4) 0.6193(4) 0.9748(2) 0.0442(10) Uani 1 1 d U
H19 H 0.4898 0.6236 0.9774 0.053 Uiso 1 1 d R
C20 C 0.3932(4) 0.5427(5) 0.9695(2) 0.0476(11) Uani 1 1 d U
H20 H 0.4109 0.4872 0.9679 0.057 Uiso 1 1 d R
C21 C 0.3177(4) 0.5640(4) 0.9670(2) 0.0472(11) Uani 1 1 d U
H21 H 0.2769 0.5253 0.9637 0.057 Uiso 1 1 d R
C22 C 0.3150(4) 0.6558(4) 0.9708(2) 0.0450(10) Uani 1 1 d U
H22 H 0.2718 0.6870 0.9702 0.054 Uiso 1 1 d R
C23 C 0.4031(4) 0.6323(4) 1.0868(2) 0.0470(10) Uani 1 1 d U
H23 H 0.3583 0.6596 1.0864 0.056 Uiso 1 1 d R
C24 C 0.4742(4) 0.6732(5) 1.0913(2) 0.0490(11) Uani 1 1 d U
H24 H 0.4845 0.7324 1.0939 0.059 Uiso 1 1 d R
C25 C 0.5275(5) 0.6077(5) 1.0916(2) 0.0498(11) Uani 1 1 d U
H25 H 0.5797 0.6165 1.0951 0.060 Uiso 1 1 d R
C26 C 0.4885(4) 0.5270(5) 1.0857(2) 0.0495(11) Uani 1 1 d U
H26 H 0.5096 0.4736 1.0839 0.059 Uiso 1 1 d R
C27 C 0.4119(4) 0.5419(5) 1.0829(2) 0.0482(11) Uani 1 1 d U
H27 H 0.3734 0.4997 1.0791 0.058 Uiso 1 1 d R
C28 C 0.4387(4) 0.8946(4) 0.8448(2) 0.0472(10) Uani 1 1 d U
H28A H 0.3908 0.9254 0.8417 0.057 Uiso 1 1 calc R
H28B H 0.4369 0.8983 0.8147 0.057 Uiso 1 1 calc R
C29 C 0.5170(4) 0.9390(4) 0.8822(2) 0.0465(11) Uani 1 1 d U
H29A H 0.5123 0.9479 0.9101 0.056 Uiso 1 1 calc R
H29B H 0.5209 0.9954 0.8705 0.056 Uiso 1 1 calc R
C30 C 0.6269(5) 0.8907(5) 0.8459(3) 0.0601(10) Uani 1 1 d U
C31 C 0.6739(5) 0.9539(6) 0.8374(3) 0.0678(12) Uani 1 1 d U
H31 H 0.7068 0.9974 0.8579 0.081 Uiso 1 1 d R
C32 C 0.6602(5) 0.9372(6) 0.7908(3) 0.0738(12) Uani 1 1 d U
H32 H 0.6836 0.9686 0.7761 0.089 Uiso 1 1 d R
C33 C 0.6059(5) 0.8670(6) 0.7714(3) 0.0725(12) Uani 1 1 d U
H33 H 0.5877 0.8433 0.7417 0.087 Uiso 1 1 d R
C34 C 0.5851(5) 0.8397(5) 0.8043(3) 0.0639(10) Uani 1 1 d U
H34 H 0.5494 0.7942 0.8001 0.077 Uiso 1 1 d R
C35 C 0.7438(6) 0.7058(6) 0.8555(3) 0.0853(14) Uani 1 1 d U
H35 H 0.7102 0.6624 0.8564 0.102 Uiso 1 1 d R
C36 C 0.7935(5) 0.7678(6) 0.8919(3) 0.0776(13) Uani 1 1 d U
H36 H 0.7956 0.7728 0.9208 0.093 Uiso 1 1 d R
C37 C 0.8331(6) 0.8183(6) 0.8774(3) 0.0845(14) Uani 1 1 d U
H37 H 0.8699 0.8623 0.8947 0.101 Uiso 1 1 d R
C38 C 0.8139(5) 0.7962(6) 0.8318(3) 0.0769(10) Uani 1 1 d U
H38 H 0.8345 0.8213 0.8140 0.092 Uiso 1 1 d R
C39 C 0.7629(6) 0.7287(7) 0.8205(3) 0.0856(14) Uani 1 1 d U
H39 H 0.7394 0.7007 0.7914 0.103 Uiso 1 1 d R
C40 C 0.0851(5) 0.7310(5) 1.2235(2) 0.0494(10) Uani 1 1 d U
C41 C 0.0385(5) 0.6700(5) 1.1865(2) 0.0542(11) Uani 1 1 d U
H41 H 0.0382 0.6753 1.1581 0.065 Uiso 1 1 calc R
C42 C -0.0046(5) 0.6055(5) 1.1914(3) 0.0629(13) Uani 1 1 d U
H42 H -0.0324 0.5658 1.1671 0.075 Uiso 1 1 calc R
C43 C -0.0084(5) 0.5971(5) 1.2334(3) 0.0629(13) Uani 1 1 d U
H43 H -0.0395 0.5529 1.2363 0.075 Uiso 1 1 calc R
C44 C 0.0330(5) 0.6532(5) 1.2692(2) 0.0572(12) Uani 1 1 d U
H44 H 0.0302 0.6476 1.2966 0.069 Uiso 1 1 calc R
C45 C 0.0812(5) 0.7211(5) 1.2656(2) 0.0522(10) Uani 1 1 d U
C46 C 0.1242(5) 0.7780(5) 1.3021(2) 0.0507(10) Uani 1 1 d U
H46 H 0.1209 0.7718 1.3294 0.061 Uiso 1 1 calc R
C47 C 0.1723(5) 0.8445(5) 1.3001(2) 0.0485(10) Uani 1 1 d U
C48 C 0.2171(5) 0.9017(5) 1.3384(2) 0.0522(11) Uani 1 1 d U
H48 H 0.2147 0.8941 1.3658 0.063 Uiso 1 1 calc R
C49 C 0.2631(5) 0.9671(5) 1.3363(2) 0.0594(13) Uani 1 1 d U
H49 H 0.2903 1.0052 1.3615 0.071 Uiso 1 1 calc R
C50 C 0.2695(5) 0.9770(5) 1.2954(2) 0.0558(13) Uani 1 1 d U
H50 H 0.3023 1.0209 1.2941 0.067 Uiso 1 1 calc R
C51 C 0.2287(5) 0.9237(4) 1.2587(2) 0.0508(11) Uani 1 1 d U
H51 H 0.2338 0.9325 1.2322 0.061 Uiso 1 1 calc R
C52 C 0.1774(4) 0.8535(5) 1.2578(2) 0.0463(9) Uani 1 1 d U
C53 C 0.1348(4) 0.7960(5) 1.2203(2) 0.0474(9) Uani 1 1 d U
C54 C 0.1409(4) 0.8018(4) 1.1755(2) 0.0452(10) Uani 1 1 d U
H54A H 0.1858 0.8407 1.1812 0.054 Uiso 1 1 calc R
H54B H 0.1543 0.7451 1.1685 0.054 Uiso 1 1 calc R
C55 C 0.0518(4) 0.8022(4) 1.0891(2) 0.0411(10) Uani 1 1 d U
H55A H -0.0054 0.8132 1.0651 0.049 Uiso 1 1 calc R
H55B H 0.0602 0.7401 1.0908 0.049 Uiso 1 1 calc R
C56 C 0.1086(4) 0.8439(4) 1.0733(2) 0.0426(10) Uani 1 1 d U
H56A H 0.1651 0.8237 1.0933 0.051 Uiso 1 1 calc R
H56B H 0.1083 0.9062 1.0767 0.051 Uiso 1 1 calc R
C57 C 0.1021(4) 0.6975(4) 1.0154(2) 0.0393(9) Uani 1 1 d U
C58 C 0.1752(4) 0.6611(4) 1.0191(2) 0.0421(9) Uani 1 1 d U
H58 H 0.2173 0.6918 1.0181 0.051 Uiso 1 1 d R
C59 C 0.1738(4) 0.5701(4) 1.0252(2) 0.0459(11) Uani 1 1 d U
H59 H 0.2142 0.5310 1.0282 0.055 Uiso 1 1 d R
C60 C 0.1007(4) 0.5496(4) 1.0255(2) 0.0451(11) Uani 1 1 d U
H60 H 0.0850 0.4946 1.0294 0.054 Uiso 1 1 d R
C61 C 0.0547(4) 0.6262(4) 1.0187(2) 0.0418(9) Uani 1 1 d U
H61 H 0.0032 0.6306 1.0167 0.050 Uiso 1 1 d R
C62 C -0.0410(5) 0.6039(4) 0.9023(2) 0.0489(11) Uani 1 1 d U
H62 H -0.0925 0.6112 0.8999 0.059 Uiso 1 1 d R
C63 C 0.0082(4) 0.6700(5) 0.8998(2) 0.0485(11) Uani 1 1 d U
H63 H -0.0047 0.7286 0.8960 0.058 Uiso 1 1 d R
C64 C 0.0794(4) 0.6326(4) 0.9036(2) 0.0472(11) Uani 1 1 d U
H64 H 0.1218 0.6615 0.9021 0.057 Uiso 1 1 d R
C65 C 0.0759(4) 0.5427(4) 0.9105(2) 0.0470(11) Uani 1 1 d U
H65 H 0.1163 0.5023 0.9150 0.056 Uiso 1 1 d R
C66 C 0.0008(4) 0.5238(5) 0.9094(2) 0.0482(11) Uani 1 1 d U
H66 H -0.0176 0.4697 0.9126 0.058 Uiso 1 1 d R
C67 C 0.0462(4) 0.9242(4) 1.1354(2) 0.0440(10) Uani 1 1 d U
H67A H 0.0165 0.9455 1.1032 0.053 Uiso 1 1 calc R
H67B H 0.0980 0.9558 1.1521 0.053 Uiso 1 1 calc R
C68 C -0.0057(4) 0.9421(4) 1.1587(2) 0.0482(10) Uani 1 1 d U
H68A H -0.0164 1.0036 1.1579 0.058 Uiso 1 1 calc R
H68B H 0.0247 0.9240 1.1915 0.058 Uiso 1 1 calc R
C69 C -0.1450(5) 0.9015(5) 1.1710(3) 0.0591(8) Uani 1 1 d U
C70 C -0.1083(5) 0.8587(5) 1.2155(3) 0.0650(11) Uani 1 1 d U
H70 H -0.0670 0.8167 1.2263 0.078 Uiso 1 1 d R
C71 C -0.1475(5) 0.8918(5) 1.2397(3) 0.0709(12) Uani 1 1 d U
H71 H -0.1358 0.8752 1.2697 0.085 Uiso 1 1 d R
C72 C -0.2052(5) 0.9514(5) 1.2114(3) 0.0695(12) Uani 1 1 d U
H72 H -0.2395 0.9820 1.2193 0.083 Uiso 1 1 d R
C73 C -0.2045(5) 0.9599(5) 1.1684(3) 0.0649(11) Uani 1 1 d U
H73 H -0.2375 0.9967 1.1435 0.078 Uiso 1 1 d R
C74 C -0.3527(6) 0.8137(6) 1.1269(3) 0.0863(14) Uani 1 1 d U
H74 H -0.3904 0.8564 1.1086 0.104 Uiso 1 1 d R
C75 C -0.3388(6) 0.7900(6) 1.1709(3) 0.0816(13) Uani 1 1 d U
H75 H -0.3692 0.8086 1.1846 0.098 Uiso 1 1 d R
C76 C -0.2806(6) 0.7312(6) 1.1895(3) 0.0832(14) Uani 1 1 d U
H76 H -0.2587 0.7091 1.2199 0.100 Uiso 1 1 d R
C77 C -0.2526(6) 0.7098(6) 1.1562(3) 0.0871(14) Uani 1 1 d U
H77 H -0.2135 0.6702 1.1580 0.105 Uiso 1 1 d R
C78 C -0.3034(6) 0.7666(6) 1.1181(3) 0.0793(13) Uani 1 1 d U
H78 H -0.3018 0.7708 1.0903 0.095 Uiso 1 1 d R
Cl1 Cl 0.3283(3) 0.3331(3) 1.0039(2) 0.210(2) Uani 1 1 d U
Cl2 Cl 0.1613(3) 0.3361(3) 0.9792(2) 0.237(3) Uani 1 1 d U
C79 C 0.2399(8) 0.2806(7) 0.9882(5) 0.148(6) Uani 1 1 d U
H79A H 0.2249 0.2485 0.9595 0.177 Uiso 1 1 calc R
H79B H 0.2508 0.2385 1.0126 0.177 Uiso 1 1 calc R

loop_
_atom_site_aniso_label
_atom_site_aniso_U_11
_atom_site_aniso_U_22
_atom_site_aniso_U_33
_atom_site_aniso_U_23
_atom_site_aniso_U_13
_atom_site_aniso_U_12
I1 0.0477(3) 0.0366(3) 0.0305(2) 0.00412(18) 0.0180(2) 0.0015(2)
I2 0.0460(3) 0.0445(3) 0.0386(2) 0.0012(2) 0.0213(2) -0.0088(2)
I3 0.0422(3) 0.0414(3) 0.0369(2) 0.00144(19) 0.0185(2) 0.0082(2)
I4 0.0529(3) 0.0377(3) 0.0299(2) -0.00429(18) 0.0189(2) -0.0032(2)
Se1 0.0468(4) 0.0437(4) 0.0335(3) 0.0037(3) 0.0256(3) 0.0026(3)
Se2 0.0396(4) 0.0419(4) 0.0370(4) -0.0044(3) 0.0190(3) -0.0047(3)
Se3 0.0445(4) 0.0409(4) 0.0310(3) -0.0047(3) 0.0229(3) -0.0031(3)
Se4 0.0495(4) 0.0416(4) 0.0410(4) 0.0004(3) 0.0267(3) 0.0048(3)
Cu1 0.0585(6) 0.0471(5) 0.0454(5) -0.0007(4) 0.0320(4) 0.0060(4)
Cu2 0.0448(5) 0.0454(5) 0.0422(5) -0.0050(4) 0.0138(4) -0.0019(4)
Cu3 0.0556(6) 0.0469(5) 0.0420(5) -0.0015(4) 0.0288(4) -0.0085(4)
Cu4 0.0516(6) 0.0500(5) 0.0399(5) 0.0002(4) 0.0173(4) -0.0031(4)
Fe1 0.0429(6) 0.0416(6) 0.0372(5) 0.0081(4) 0.0229(5) 0.0098(4)
Fe2 0.0600(8) 0.0993(9) 0.0528(7) -0.0205(6) 0.0308(6) 0.0033(6)
Fe3 0.0433(6) 0.0377(5) 0.0361(5) -0.0088(4) 0.0228(4) -0.0090(4)
Fe4 0.0794(8) 0.0751(8) 0.0552(7) 0.0038(6) 0.0422(6) -0.0130(6)
N1 0.0505(16) 0.0540(17) 0.0315(14) -0.0042(14) 0.0274(13) -0.0089(15)
N2 0.0518(16) 0.0482(17) 0.0319(15) -0.0011(14) 0.0274(13) 0.0064(15)
C1 0.0582(17) 0.0654(18) 0.0369(15) -0.0083(15) 0.0256(14) -0.0078(15)
C2 0.0606(19) 0.0677(19) 0.0386(17) -0.0071(16) 0.0247(15) -0.0067(17)
C3 0.065(2) 0.072(2) 0.043(2) -0.008(2) 0.0222(19) -0.003(2)
C4 0.070(2) 0.075(2) 0.045(2) -0.006(2) 0.0193(19) -0.002(2)
C5 0.067(2) 0.074(2) 0.0394(18) -0.0073(18) 0.0235(17) -0.0022(19)
C6 0.0627(19) 0.069(2) 0.0382(17) -0.0091(17) 0.0252(16) -0.0061(17)
C7 0.0642(18) 0.0701(19) 0.0390(16) -0.0092(16) 0.0258(15) -0.0048(17)
C8 0.0618(18) 0.0688(19) 0.0420(16) -0.0108(16) 0.0252(15) -0.0039(16)
C9 0.067(2) 0.072(2) 0.0452(19) -0.0114(18) 0.0243(17) -0.0032(19)
C10 0.070(2) 0.074(2) 0.050(2) -0.011(2) 0.0216(19) 0.000(2)
C11 0.069(2) 0.073(2) 0.049(2) -0.008(2) 0.0199(19) -0.002(2)
C12 0.0631(19) 0.0674(19) 0.0418(17) -0.0084(17) 0.0241(16) -0.0047(17)
C13 0.0608(17) 0.0666(18) 0.0395(15) -0.0093(15) 0.0254(14) -0.0070(15)
C14 0.0572(16) 0.0645(17) 0.0370(14) -0.0073(14) 0.0273(13) -0.0079(14)
C15 0.0546(18) 0.0596(19) 0.0355(16) -0.0056(16) 0.0272(15) -0.0083(17)
C16 0.0486(16) 0.0510(17) 0.0346(15) -0.0013(15) 0.0262(13) -0.0028(15)
C17 0.0502(17) 0.0506(17) 0.0347(16) 0.0003(15) 0.0273(14) -0.0009(16)
C18 0.0484(15) 0.0464(15) 0.0360(14) 0.0040(14) 0.0269(13) 0.0041(14)
C19 0.0495(16) 0.0482(16) 0.0390(15) 0.0043(15) 0.0252(13) 0.0060(15)
C20 0.0540(18) 0.0474(19) 0.0389(17) 0.0044(17) 0.0215(16) 0.0085(17)
C21 0.0525(18) 0.0476(19) 0.0392(17) 0.0070(17) 0.0213(15) 0.0036(17)
C22 0.0505(16) 0.0478(16) 0.0396(15) 0.0039(15) 0.0247(13) 0.0057(15)
C23 0.0513(16) 0.0504(17) 0.0390(16) 0.0044(15) 0.0226(14) 0.0074(16)
C24 0.0529(18) 0.0502(19) 0.0394(17) 0.0037(17) 0.0199(16) 0.0063(17)
C25 0.0516(18) 0.0530(19) 0.0411(17) 0.0056(17) 0.0205(16) 0.0076(17)
C26 0.0543(18) 0.0508(19) 0.0391(17) 0.0070(17) 0.0203(16) 0.0101(17)
C27 0.0544(18) 0.0507(19) 0.0388(17) 0.0087(17) 0.0228(16) 0.0026(17)
C28 0.0515(16) 0.0581(17) 0.0365(15) -0.0053(15) 0.0253(13) -0.0067(15)
C29 0.0489(19) 0.0562(19) 0.0390(17) -0.0053(17) 0.0255(15) -0.0040(18)
C30 0.0557(16) 0.0784(18) 0.0497(16) -0.0099(16) 0.0293(14) -0.0021(16)
C31 0.0606(18) 0.0868(19) 0.0553(17) -0.0109(18) 0.0287(16) -0.0026(17)
C32 0.0662(19) 0.096(2) 0.0586(19) -0.0079(19) 0.0309(17) -0.0023(19)
C33 0.0649(19) 0.095(2) 0.0549(19) -0.0139(19) 0.0281(17) 0.0024(19)
C34 0.0585(15) 0.0800(16) 0.0506(15) -0.0100(15) 0.0255(14) -0.0028(15)
C35 0.069(2) 0.098(2) 0.0688(19) -0.0108(19) 0.0197(18) 0.0066(19)
C36 0.0660(18) 0.091(2) 0.0607(18) -0.0128(18) 0.0211(17) 0.0067(18)
C37 0.069(2) 0.100(2) 0.0668(19) -0.0147(19) 0.0206(18) 0.0043(19)
C38 0.0605(16) 0.103(2) 0.0664(19) -0.0147(19) 0.0315(15) 0.0086(18)
C39 0.072(2) 0.100(2) 0.0660(19) -0.0150(19) 0.0206(18) 0.0069(19)
C40 0.0599(17) 0.0538(17) 0.0349(15) 0.0004(15) 0.0240(14) -0.0001(15)
C41 0.0645(18) 0.0563(19) 0.0376(17) 0.0004(16) 0.0226(15) -0.0021(17)
C42 0.070(2) 0.060(2) 0.044(2) -0.001(2) 0.0176(19) -0.007(2)
C43 0.071(2) 0.061(2) 0.044(2) 0.002(2) 0.0191(19) -0.007(2)
C44 0.068(2) 0.060(2) 0.0391(18) 0.0052(18) 0.0229(17) -0.0050(18)
C45 0.0629(18) 0.0560(18) 0.0369(16) 0.0028(16) 0.0244(15) -0.0041(16)
C46 0.0628(18) 0.0564(18) 0.0345(16) 0.0016(16) 0.0258(15) -0.0028(16)
C47 0.0600(18) 0.0556(19) 0.0338(16) 0.0003(16) 0.0264(15) -0.0006(17)
C48 0.063(2) 0.058(2) 0.0363(18) 0.0016(17) 0.0245(16) -0.0026(18)
C49 0.066(2) 0.060(2) 0.042(2) -0.003(2) 0.0191(19) -0.003(2)
C50 0.062(2) 0.058(2) 0.041(2) 0.0022(19) 0.0220(18) -0.003(2)
C51 0.0591(18) 0.0557(18) 0.0371(16) 0.0016(16) 0.0238(15) -0.0009(17)
C52 0.0573(16) 0.0526(16) 0.0333(14) 0.0016(14) 0.0260(13) 0.0013(14)
C53 0.0576(15) 0.0526(16) 0.0346(14) 0.0006(13) 0.0251(13) 0.0016(14)
C54 0.0553(17) 0.0508(18) 0.0333(16) -0.0011(15) 0.0252(14) 0.0036(16)
C55 0.0501(17) 0.0456(17) 0.0329(16) -0.0027(15) 0.0248(14) 0.0007(16)
C56 0.0509(17) 0.0473(18) 0.0347(16) -0.0048(16) 0.0253(14) -0.0016(16)
C57 0.0475(15) 0.0431(15) 0.0345(14) -0.0071(14) 0.0259(13) -0.0057(14)
C58 0.0485(15) 0.0445(15) 0.0372(14) -0.0054(14) 0.0244(13) -0.0051(14)
C59 0.0515(18) 0.0440(18) 0.0384(17) -0.0077(17) 0.0199(15) -0.0058(17)
C60 0.0521(18) 0.0446(18) 0.0372(17) -0.0058(17) 0.0214(15) -0.0093(17)
C61 0.0488(16) 0.0445(16) 0.0362(15) -0.0058(15) 0.0244(13) -0.0076(15)
C62 0.0512(18) 0.0503(19) 0.0406(17) -0.0073(17) 0.0196(16) -0.0084(17)
C63 0.0534(18) 0.0466(19) 0.0391(17) -0.0056(17) 0.0185(16) -0.0058(17)
C64 0.0522(18) 0.0487(19) 0.0396(17) -0.0067(17) 0.0224(15) -0.0097(17)
C65 0.0526(18) 0.0476(19) 0.0386(17) -0.0114(17) 0.0214(16) -0.0051(17)
C66 0.0531(19) 0.0470(19) 0.0390(17) -0.0090(17) 0.0191(16) -0.0114(17)
C67 0.0528(17) 0.0485(18) 0.0348(16) 0.0001(16) 0.0250(14) 0.0038(16)
C68 0.0566(17) 0.0519(17) 0.0396(16) -0.0025(15) 0.0268(14) 0.0040(16)
C69 0.0712(18) 0.0699(18) 0.0504(15) -0.0024(16) 0.0411(12) -0.0019(16)
C70 0.0737(17) 0.0709(18) 0.0537(16) 0.0014(16) 0.0344(15) -0.0043(16)
C71 0.081(2) 0.080(2) 0.0575(19) -0.0004(18) 0.0388(17) -0.0085(19)
C72 0.079(2) 0.079(2) 0.0598(19) -0.0019(18) 0.0417(17) -0.0063(19)
C73 0.0748(19) 0.0732(19) 0.0556(17) -0.0011(17) 0.0393(16) -0.0048(18)
C74 0.087(2) 0.083(2) 0.071(2) 0.0026(19) 0.0267(19) -0.0111(19)
C75 0.085(2) 0.085(2) 0.0694(19) 0.0009(19) 0.0347(18) -0.0130(19)
C76 0.088(2) 0.083(2) 0.067(2) 0.0058(19) 0.0310(18) -0.0153(19)
C77 0.088(2) 0.082(2) 0.074(2) -0.0024(19) 0.0268(18) -0.0086(19)
C78 0.086(2) 0.082(2) 0.0633(19) 0.0014(19) 0.0319(18) -0.0124(19)
Cl1 0.163(4) 0.124(3) 0.329(7) 0.005(4) 0.113(5) -0.035(3)
Cl2 0.168(5) 0.128(4) 0.416(9) 0.043(4) 0.148(6) 0.043(3)
C79 0.179(14) 0.047(7) 0.272(17) 0.003(8) 0.154(14) -0.009(8)

loop_
_atom_type_symbol
_atom_type_description
_atom_type_scat_dispersion_real
_atom_type_scat_dispersion_imag
_atom_type_scat_source
C C 0.0033 0.0016 'International Tables Vol C Tables 4.2.6.8 and 6.1.1.4'
H H 0.0000 0.0000 'International Tables Vol C Tables 4.2.6.8 and 6.1.1.4'
Cl Cl 0.1484 0.1585 'International Tables Vol C Tables 4.2.6.8 and 6.1.1.4'
Cu Cu 0.3201 1.2651 'International Tables Vol C Tables 4.2.6.8 and 6.1.1.4'
Fe Fe 0.3463 0.8444 'International Tables Vol C Tables 4.2.6.8 and 6.1.1.4'
I I -0.4742 1.8119 'International Tables Vol C Tables 4.2.6.8 and 6.1.1.4'
N N 0.0061 0.0033 'International Tables Vol C Tables 4.2.6.8 and 6.1.1.4'
Se Se -0.0929 2.2259 'International Tables Vol C Tables 4.2.6.8 and 6.1.1.4'

loop_
_geom_angle_atom_site_label_1
_geom_angle_atom_site_label_2
_geom_angle_atom_site_label_3
_geom_angle
_geom_angle_site_symmetry_1
_geom_angle_site_symmetry_3
Cu1 I1 Cu2 64.02(3) . .
Cu1 I1 Cu3 62.29(3) . .
Cu2 I1 Cu3 62.68(3) . .
Cu4 I2 Cu1 65.39(3) . .
Cu4 I2 Cu2 60.86(3) . .
Cu1 I2 Cu2 61.82(3) . .
Cu2 I3 Cu3 63.48(3) . .
Cu2 I3 Cu4 61.57(3) . .
Cu3 I3 Cu4 63.88(3) . .
Cu3 I4 Cu4 66.00(3) . .
Cu3 I4 Cu1 62.58(3) . .
Cu4 I4 Cu1 64.95(3) . .
C18 Se1 C17 98.1(3) . .
C18 Se1 Cu1 107.76(19) . .
C17 Se1 Cu1 100.47(18) . .
C30 Se2 C29 99.7(3) . .
C30 Se2 Cu2 110.4(3) . 3_677
C29 Se2 Cu2 95.2(2) . 3_677
C57 Se3 C56 98.5(3) . .
C57 Se3 Cu3 106.95(19) . .
C56 Se3 Cu3 99.90(19) . .
C69 Se4 C68 96.0(3) . .
C69 Se4 Cu4 107.2(2) . 3_577
C68 Se4 Cu4 101.9(2) . 3_577
Se1 Cu1 I1 110.34(4) . .
Se1 Cu1 I2 102.11(3) . .
I1 Cu1 I2 111.83(3) . .
Se1 Cu1 I4 110.88(4) . .
I1 Cu1 I4 113.79(3) . .
I2 Cu1 I4 107.24(3) . .
Se2 Cu2 I3 114.01(4) 3_677 .
Se2 Cu2 I1 109.93(4) 3_677 .
I3 Cu2 I1 111.85(3) . .
Se2 Cu2 I2 95.42(3) 3_677 .
I3 Cu2 I2 115.59(3) . .
I1 Cu2 I2 108.88(3) . .
Se3 Cu3 I4 112.80(4) . .
Se3 Cu3 I3 100.81(3) . .
I4 Cu3 I3 111.04(3) . .
Se3 Cu3 I1 109.89(3) . .
I4 Cu3 I1 113.99(3) . .
I3 Cu3 I1 107.39(3) . .
Se4 Cu4 I2 112.31(4) 3_577 .
Se4 Cu4 I4 109.24(4) 3_577 .
I2 Cu4 I4 108.88(3) . .
Se4 Cu4 I3 104.64(4) 3_577 .
I2 Cu4 I3 114.12(3) . .
I4 Cu4 I3 107.43(3) . .
C24 Fe1 C19 125.9(3) . .
C24 Fe1 C20 162.5(3) . .
C19 Fe1 C20 40.4(3) . .
C24 Fe1 C25 40.6(3) . .
C19 Fe1 C25 109.1(3) . .
C20 Fe1 C25 125.6(3) . .
C24 Fe1 C27 68.2(3) . .
C19 Fe1 C27 155.6(3) . .
C20 Fe1 C27 120.6(3) . .
C25 Fe1 C27 67.2(3) . .
C24 Fe1 C26 68.4(3) . .
C19 Fe1 C26 121.4(3) . .
C20 Fe1 C26 107.7(3) . .
C25 Fe1 C26 40.2(3) . .
C27 Fe1 C26 40.0(2) . .
C24 Fe1 C18 107.9(3) . .
C19 Fe1 C18 41.6(2) . .
C20 Fe1 C18 68.8(3) . .
C25 Fe1 C18 122.7(3) . .
C27 Fe1 C18 161.1(3) . .
C26 Fe1 C18 157.5(3) . .
C24 Fe1 C23 40.3(3) . .
C19 Fe1 C23 162.5(3) . .
C20 Fe1 C23 155.7(3) . .
C25 Fe1 C23 67.4(3) . .
C27 Fe1 C23 40.6(2) . .
C26 Fe1 C23 67.9(3) . .
C18 Fe1 C23 124.6(3) . .
C24 Fe1 C22 121.3(3) . .
C19 Fe1 C22 68.4(3) . .
C20 Fe1 C22 68.1(3) . .
C25 Fe1 C22 157.3(3) . .
C27 Fe1 C22 124.6(3) . .
C26 Fe1 C22 160.8(3) . .
C18 Fe1 C22 40.3(2) . .
C23 Fe1 C22 107.8(3) . .
C24 Fe1 C21 156.1(3) . .
C19 Fe1 C21 68.1(3) . .
C20 Fe1 C21 40.2(3) . .
C25 Fe1 C21 161.2(3) . .
C27 Fe1 C21 107.2(3) . .
C26 Fe1 C21 124.1(3) . .
C18 Fe1 C21 68.5(3) . .
C23 Fe1 C21 121.0(3) . .
C22 Fe1 C21 40.7(2) . .
C39 Fe2 C38 38.6(3) . .
C39 Fe2 C37 64.9(4) . .
C38 Fe2 C37 40.4(3) . .
C39 Fe2 C30 154.9(4) . .
C38 Fe2 C30 164.3(4) . .
C37 Fe2 C30 126.8(3) . .
C39 Fe2 C36 65.9(3) . .
C38 Fe2 C36 66.8(3) . .
C37 Fe2 C36 37.9(3) . .
C30 Fe2 C36 108.4(3) . .
C39 Fe2 C34 121.8(4) . .
C38 Fe2 C34 153.7(3) . .
C37 Fe2 C34 164.0(3) . .
C30 Fe2 C34 41.0(3) . .
C36 Fe2 C34 128.3(3) . .
C39 Fe2 C32 127.2(3) . .
C38 Fe2 C32 108.7(3) . .
C37 Fe2 C32 122.3(4) . .
C30 Fe2 C32 68.9(3) . .
C36 Fe2 C32 154.5(4) . .
C34 Fe2 C32 67.1(3) . .
C39 Fe2 C33 109.8(3) . .
C38 Fe2 C33 120.2(3) . .
C37 Fe2 C33 155.7(4) . .
C30 Fe2 C33 68.7(3) . .
C36 Fe2 C33 164.4(4) . .
C34 Fe2 C33 39.6(3) . .
C32 Fe2 C33 40.1(3) . .
C39 Fe2 C31 163.6(4) . .
C38 Fe2 C31 126.9(4) . .
C37 Fe2 C31 109.3(4) . .
C30 Fe2 C31 41.1(3) . .
C36 Fe2 C31 119.8(3) . .
C34 Fe2 C31 68.2(3) . .
C32 Fe2 C31 41.2(3) . .
C33 Fe2 C31 68.7(3) . .
C39 Fe2 C35 40.4(3) . .
C38 Fe2 C35 68.5(4) . .
C37 Fe2 C35 67.3(4) . .
C30 Fe2 C35 118.5(3) . .
C36 Fe2 C35 41.4(3) . .
C34 Fe2 C35 107.4(4) . .
C32 Fe2 C35 162.8(3) . .
C33 Fe2 C35 125.4(4) . .
C31 Fe2 C35 153.9(3) . .
C61 Fe3 C65 157.1(3) . .
C61 Fe3 C63 125.0(3) . .
C65 Fe3 C63 67.9(3) . .
C61 Fe3 C58 68.9(3) . .
C65 Fe3 C58 123.1(3) . .
C63 Fe3 C58 122.2(3) . .
C61 Fe3 C57 41.7(2) . .
C65 Fe3 C57 159.6(3) . .
C63 Fe3 C57 108.0(3) . .
C58 Fe3 C57 40.7(2) . .
C61 Fe3 C60 40.5(2) . .
C65 Fe3 C60 121.6(3) . .
C63 Fe3 C60 161.5(3) . .
C58 Fe3 C60 68.0(3) . .
C57 Fe3 C60 68.7(3) . .
C61 Fe3 C62 108.9(3) . .
C65 Fe3 C62 67.5(3) . .
C63 Fe3 C62 40.2(3) . .
C58 Fe3 C62 158.3(3) . .
C57 Fe3 C62 123.3(3) . .
C60 Fe3 C62 125.3(3) . .
C61 Fe3 C64 161.0(3) . .
C65 Fe3 C64 40.6(2) . .
C63 Fe3 C64 39.9(3) . .
C58 Fe3 C64 107.5(3) . .
C57 Fe3 C64 123.5(3) . .
C60 Fe3 C64 157.1(3) . .
C62 Fe3 C64 67.1(3) . .
C61 Fe3 C59 68.3(3) . .
C65 Fe3 C59 107.0(3) . .
C63 Fe3 C59 157.4(3) . .
C58 Fe3 C59 40.7(2) . .
C57 Fe3 C59 68.6(3) . .
C60 Fe3 C59 40.0(2) . .
C62 Fe3 C59 160.2(3) . .
C64 Fe3 C59 121.9(3) . .
C61 Fe3 C66 121.9(3) . .
C65 Fe3 C66 40.5(2) . .
C63 Fe3 C66 68.3(3) . .
C58 Fe3 C66 159.3(3) . .
C57 Fe3 C66 158.6(3) . .
C60 Fe3 C66 107.7(3) . .
C62 Fe3 C66 40.5(3) . .
C64 Fe3 C66 68.1(3) . .
C59 Fe3 C66 123.0(3) . .
C76 Fe4 C75 38.1(3) . .
C76 Fe4 C69 153.5(4) . .
C75 Fe4 C69 166.4(4) . .
C76 Fe4 C72 128.6(3) . .
C75 Fe4 C72 109.8(4) . .
C69 Fe4 C72 68.2(3) . .
C76 Fe4 C78 67.2(4) . .
C75 Fe4 C78 64.9(4) . .
C69 Fe4 C78 109.6(3) . .
C72 Fe4 C78 149.5(4) . .
C76 Fe4 C74 66.4(4) . .
C75 Fe4 C74 39.8(3) . .
C69 Fe4 C74 128.3(3) . .
C72 Fe4 C74 118.3(4) . .
C78 Fe4 C74 37.7(3) . .
C76 Fe4 C70 120.0(4) . .
C75 Fe4 C70 151.7(3) . .
C69 Fe4 C70 41.2(3) . .
C72 Fe4 C70 67.7(3) . .
C78 Fe4 C70 131.9(3) . .
C74 Fe4 C70 167.2(3) . .
C76 Fe4 C73 165.6(3) . .
C75 Fe4 C73 129.2(4) . .
C69 Fe4 C73 40.5(3) . .
C72 Fe4 C73 41.1(3) . .
C78 Fe4 C73 116.9(3) . .
C74 Fe4 C73 107.8(4) . .
C70 Fe4 C73 68.7(3) . .
C76 Fe4 C71 110.1(3) . .
C75 Fe4 C71 119.1(3) . .
C69 Fe4 C71 68.5(3) . .
C72 Fe4 C71 39.3(3) . .
C78 Fe4 C71 170.6(4) . .
C74 Fe4 C71 150.6(4) . .
C70 Fe4 C71 40.7(3) . .
C73 Fe4 C71 68.1(3) . .
C76 Fe4 C77 42.4(3) . .
C75 Fe4 C77 67.6(4) . .
C69 Fe4 C77 117.2(3) . .
C72 Fe4 C77 168.2(3) . .
C78 Fe4 C77 41.0(3) . .
C74 Fe4 C77 67.7(4) . .
C70 Fe4 C77 108.8(4) . .
C73 Fe4 C77 149.5(3) . .
C71 Fe4 C77 130.9(4) . .
C16 N1 C15 113.9(5) . .
C16 N1 C28 115.4(5) . .
C15 N1 C28 111.5(5) . .
C54 N2 C67 115.5(5) . .
C54 N2 C55 114.3(5) . .
C67 N2 C55 113.7(5) . .
C14 C1 C6 118.8(7) . .
C14 C1 C2 124.5(6) . .
C6 C1 C2 116.7(7) . .
C3 C2 C1 122.3(7) . .
C3 C2 H2 118.9 . .
C1 C2 H2 118.9 . .
C2 C3 C4 121.2(8) . .
C2 C3 H3 119.4 . .
C4 C3 H3 119.4 . .
C5 C4 C3 119.6(8) . .
C5 C4 H4 120.2 . .
C3 C4 H4 120.2 . .
C4 C5 C6 122.4(7) . .
C4 C5 H5 118.8 . .
C6 C5 H5 118.8 . .
C7 C6 C1 120.6(7) . .
C7 C6 C5 121.5(6) . .
C1 C6 C5 117.9(7) . .
C8 C7 C6 121.4(6) . .
C8 C7 H7 119.3 . .
C6 C7 H7 119.3 . .
C7 C8 C9 122.3(6) . .
C7 C8 C13 119.2(7) . .
C9 C8 C13 118.5(7) . .
C10 C9 C8 122.1(7) . .
C10 C9 H9 119.0 . .
C8 C9 H9 119.0 . .
C9 C10 C11 119.3(8) . .
C9 C10 H10 120.4 . .
C11 C10 H10 120.4 . .
C12 C11 C10 121.4(8) . .
C12 C11 H11 119.3 . .
C10 C11 H11 119.3 . .
C11 C12 C13 122.9(7) . .
C11 C12 H12 118.5 . .
C13 C12 H12 118.5 . .
C14 C13 C12 124.6(6) . .
C14 C13 C8 119.7(7) . .
C12 C13 C8 115.7(7) . .
C1 C14 C13 120.4(6) . .
C1 C14 C15 121.8(6) . .
C13 C14 C15 117.7(6) . .
N1 C15 C14 112.1(5) . .
N1 C15 H15A 109.2 . .
C14 C15 H15A 109.2 . .
N1 C15 H15B 109.2 . .
C14 C15 H15B 109.2 . .
H15A C15 H15B 107.9 . .
N1 C16 C17 116.4(5) . .
N1 C16 H16A 108.2 . .
C17 C16 H16A 108.2 . .
N1 C16 H16B 108.2 . .
C17 C16 H16B 108.2 . .
H16A C16 H16B 107.3 . .
C16 C17 Se1 109.4(4) . .
C16 C17 H17A 109.8 . .
Se1 C17 H17A 109.8 . .
C16 C17 H17B 109.8 . .
Se1 C17 H17B 109.8 . .
H17A C17 H17B 108.2 . .
C22 C18 C19 106.7(6) . .
C22 C18 Se1 127.7(5) . .
C19 C18 Se1 125.6(5) . .
C22 C18 Fe1 69.9(4) . .
C19 C18 Fe1 68.7(3) . .
Se1 C18 Fe1 127.2(3) . .
C20 C19 C18 108.0(6) . .
C20 C19 Fe1 70.0(4) . .
C18 C19 Fe1 69.7(3) . .
C20 C19 H19 126.5 . .
C18 C19 H19 125.5 . .
Fe1 C19 H19 125.5 . .
C21 C20 C19 108.8(6) . .
C21 C20 Fe1 70.4(4) . .
C19 C20 Fe1 69.6(4) . .
C21 C20 H20 125.9 . .
C19 C20 H20 125.3 . .
Fe1 C20 H20 126.1 . .
C20 C21 C22 107.8(6) . .
C20 C21 Fe1 69.4(4) . .
C22 C21 Fe1 69.6(4) . .
C20 C21 H21 126.1 . .
C22 C21 H21 126.0 . .
Fe1 C21 H21 126.3 . .
C18 C22 C21 108.7(6) . .
C18 C22 Fe1 69.7(4) . .
C21 C22 Fe1 69.7(4) . .
C18 C22 H22 125.6 . .
C21 C22 H22 125.7 . .
Fe1 C22 H22 126.5 . .
C24 C23 C27 107.9(6) . .
C24 C23 Fe1 69.2(4) . .
C27 C23 Fe1 69.5(4) . .
C24 C23 H23 126.1 . .
C27 C23 H23 126.0 . .
Fe1 C23 H23 126.6 . .
C23 C24 C25 107.4(7) . .
C23 C24 Fe1 70.6(4) . .
C25 C24 Fe1 70.2(4) . .
C23 C24 H24 126.4 . .
C25 C24 H24 126.3 . .
Fe1 C24 H24 125.0 . .
C26 C25 C24 108.9(7) . .
C26 C25 Fe1 70.1(4) . .
C24 C25 Fe1 69.2(4) . .
C26 C25 H25 125.5 . .
C24 C25 H25 125.6 . .
Fe1 C25 H25 126.6 . .
C27 C26 C25 107.5(7) . .
C27 C26 Fe1 69.9(4) . .
C25 C26 Fe1 69.8(4) . .
C27 C26 H26 126.1 . .
C25 C26 H26 126.3 . .
Fe1 C26 H26 125.5 . .
C26 C27 C23 108.3(6) . .
C26 C27 Fe1 70.1(4) . .
C23 C27 Fe1 69.9(4) . .
C26 C27 H27 125.9 . .
C23 C27 H27 125.8 . .
Fe1 C27 H27 125.9 . .
N1 C28 C29 113.8(6) . .
N1 C28 H28A 108.8 . .
C29 C28 H28A 108.8 . .
N1 C28 H28B 108.8 . .
C29 C28 H28B 108.8 . .
H28A C28 H28B 107.7 . .
C28 C29 Se2 114.3(5) . .
C28 C29 H29A 108.7 . .
Se2 C29 H29A 108.7 . .
C28 C29 H29B 108.7 . .
Se2 C29 H29B 108.7 . .
H29A C29 H29B 107.6 . .
C34 C30 C31 106.8(6) . .
C34 C30 Se2 124.9(6) . .
C31 C30 Se2 128.3(6) . .
C34 C30 Fe2 69.6(4) . .
C31 C30 Fe2 70.3(4) . .
Se2 C30 Fe2 124.9(4) . .
C30 C31 C32 106.5(7) . .
C30 C31 Fe2 68.7(5) . .
C32 C31 Fe2 69.0(5) . .
C30 C31 H31 126.7 . .
C32 C31 H31 126.8 . .
Fe2 C31 H31 127.2 . .
C33 C32 C31 108.7(8) . .
C33 C32 Fe2 70.1(6) . .
C31 C32 Fe2 69.7(5) . .
C33 C32 H32 126.2 . .
C31 C32 H32 125.1 . .
Fe2 C32 H32 126.5 . .
C34 C33 C32 107.9(7) . .
C34 C33 Fe2 69.6(5) . .
C32 C33 Fe2 69.7(5) . .
C34 C33 H33 126.8 . .
C32 C33 H33 125.4 . .
Fe2 C33 H33 125.8 . .
C33 C34 C30 110.1(7) . .
C33 C34 Fe2 70.7(5) . .
C30 C34 Fe2 69.4(5) . .
C33 C34 H34 125.0 . .
C30 C34 H34 124.9 . .
Fe2 C34 H34 126.1 . .
C39 C35 C36 100.8(9) . .
C39 C35 Fe2 67.9(6) . .
C36 C35 Fe2 68.2(5) . .
C39 C35 H35 131.3 . .
C36 C35 H35 127.9 . .
Fe2 C35 H35 127.1 . .
C37 C36 C35 109.8(8) . .
C37 C36 Fe2 70.6(6) . .
C35 C36 Fe2 70.4(5) . .
C37 C36 H36 124.8 . .
C35 C36 H36 125.3 . .
Fe2 C36 H36 123.6 . .
C36 C37 C38 110.7(9) . .
C36 C37 Fe2 71.4(6) . .
C38 C37 Fe2 70.0(5) . .
C36 C37 H37 126.2 . .
C38 C37 H37 123.1 . .
Fe2 C37 H37 126.3 . .
C39 C38 C37 104.6(9) . .
C39 C38 Fe2 70.1(6) . .
C37 C38 Fe2 69.6(5) . .
C39 C38 H38 127.9 . .
C37 C38 H38 127.4 . .
Fe2 C38 H38 126.7 . .
C38 C39 C35 114.0(9) . .
C38 C39 Fe2 71.3(6) . .
C35 C39 Fe2 71.7(5) . .
C38 C39 H39 123.5 . .
C35 C39 H39 122.3 . .
Fe2 C39 H39 122.8 . .
C53 C40 C45 120.2(6) . .
C53 C40 C41 123.4(6) . .
C45 C40 C41 116.3(6) . .
C42 C41 C40 122.2(6) . .
C42 C41 H41 118.9 . .
C40 C41 H41 118.9 . .
C41 C42 C43 120.7(7) . .
C41 C42 H42 119.7 . .
C43 C42 H42 119.7 . .
C44 C43 C42 119.9(7) . .
C44 C43 H43 120.0 . .
C42 C43 H43 120.0 . .
C43 C44 C45 120.9(7) . .
C43 C44 H44 119.6 . .
C45 C44 H44 119.6 . .
C46 C45 C44 121.1(6) . .
C46 C45 C40 118.9(7) . .
C44 C45 C40 120.0(7) . .
C45 C46 C47 122.8(6) . .
C45 C46 H46 118.6 . .
C47 C46 H46 118.6 . .
C46 C47 C48 121.9(6) . .
C46 C47 C52 118.3(6) . .
C48 C47 C52 119.8(6) . .
C49 C48 C47 122.0(6) . .
C49 C48 H48 119.0 . .
C47 C48 H48 119.0 . .
C48 C49 C50 119.2(7) . .
C48 C49 H49 120.4 . .
C50 C49 H49 120.4 . .
C51 C50 C49 120.4(7) . .
C51 C50 H50 119.8 . .
C49 C50 H50 119.8 . .
C50 C51 C52 123.8(6) . .
C50 C51 H51 118.1 . .
C52 C51 H51 118.1 . .
C53 C52 C51 125.3(6) . .
C53 C52 C47 120.1(6) . .
C51 C52 C47 114.7(6) . .
C52 C53 C40 119.7(6) . .
C52 C53 C54 121.5(6) . .
C40 C53 C54 118.7(6) . .
N2 C54 C53 112.8(5) . .
N2 C54 H54A 109.0 . .
C53 C54 H54A 109.0 . .
N2 C54 H54B 109.0 . .
C53 C54 H54B 109.0 . .
H54A C54 H54B 107.8 . .
N2 C55 C56 115.1(5) . .
N2 C55 H55A 108.5 . .
C56 C55 H55A 108.5 . .
N2 C55 H55B 108.5 . .
C56 C55 H55B 108.5 . .
H55A C55 H55B 107.5 . .
C55 C56 Se3 110.5(4) . .
C55 C56 H56A 109.5 . .
Se3 C56 H56A 109.5 . .
C55 C56 H56B 109.5 . .
Se3 C56 H56B 109.5 . .
H56A C56 H56B 108.1 . .
C58 C57 C61 106.6(6) . .
C58 C57 Se3 127.3(5) . .
C61 C57 Se3 126.1(5) . .
C58 C57 Fe3 69.5(4) . .
C61 C57 Fe3 68.5(3) . .
Se3 C57 Fe3 126.3(3) . .
C57 C58 C59 108.5(6) . .
C57 C58 Fe3 69.8(4) . .
C59 C58 Fe3 69.9(4) . .
C57 C58 H58 125.6 . .
C59 C58 H58 125.8 . .
Fe3 C58 H58 126.8 . .
C60 C59 C58 108.1(6) . .
C60 C59 Fe3 69.9(4) . .
C58 C59 Fe3 69.4(4) . .
C60 C59 H59 126.1 . .
C58 C59 H59 125.8 . .
Fe3 C59 H59 125.8 . .
C59 C60 C61 109.0(6) . .
C59 C60 Fe3 70.1(4) . .
C61 C60 Fe3 69.0(4) . .
C59 C60 H60 125.6 . .
C61 C60 H60 125.4 . .
Fe3 C60 H60 127.1 . .
C60 C61 C57 107.7(6) . .
C60 C61 Fe3 70.5(3) . .
C57 C61 Fe3 69.9(3) . .
C60 C61 H61 126.6 . .
C57 C61 H61 125.7 . .
Fe3 C61 H61 125.0 . .
C63 C62 C66 108.9(7) . .
C63 C62 Fe3 69.3(4) . .
C66 C62 Fe3 69.9(4) . .
C63 C62 H62 125.8 . .
C66 C62 H62 125.3 . .
Fe3 C62 H62 126.4 . .
C64 C63 C62 108.2(7) . .
C64 C63 Fe3 70.7(4) . .
C62 C63 Fe3 70.5(4) . .
C64 C63 H63 125.9 . .
C62 C63 H63 125.9 . .
Fe3 C63 H63 125.1 . .
C63 C64 C65 107.8(6) . .
C63 C64 Fe3 69.4(4) . .
C65 C64 Fe3 68.9(4) . .
C63 C64 H64 126.2 . .
C65 C64 H64 126.0 . .
Fe3 C64 H64 126.8 . .
C66 C65 C64 108.8(6) . .
C66 C65 Fe3 70.7(4) . .
C64 C65 Fe3 70.5(4) . .
C66 C65 H65 125.3 . .
C64 C65 H65 125.9 . .
Fe3 C65 H65 124.8 . .
C65 C66 C62 106.3(6) . .
C65 C66 Fe3 68.8(4) . .
C62 C66 Fe3 69.6(4) . .
C65 C66 H66 126.8 . .
C62 C66 H66 126.9 . .
Fe3 C66 H66 126.4 . .
N2 C67 C68 113.1(5) . .
N2 C67 H67A 109.0 . .
C68 C67 H67A 109.0 . .
N2 C67 H67B 109.0 . .
C68 C67 H67B 109.0 . .
H67A C67 H67B 107.8 . .
C67 C68 Se4 110.0(4) . .
C67 C68 H68A 109.7 . .
Se4 C68 H68A 109.7 . .
C67 C68 H68B 109.7 . .
Se4 C68 H68B 109.7 . .
H68A C68 H68B 108.2 . .
C73 C69 C70 108.6(6) . .
C73 C69 Se4 129.0(6) . .
C70 C69 Se4 122.4(6) . .
C73 C69 Fe4 70.5(4) . .
C70 C69 Fe4 70.1(4) . .
Se4 C69 Fe4 126.0(4) . .
C71 C70 C69 106.7(7) . .
C71 C70 Fe4 69.8(5) . .
C69 C70 Fe4 68.7(5) . .
C71 C70 H70 127.0 . .
C69 C70 H70 126.3 . .
Fe4 C70 H70 126.0 . .
C72 C71 C70 108.4(7) . .
C72 C71 Fe4 69.5(5) . .
C70 C71 Fe4 69.5(5) . .
C72 C71 H71 126.2 . .
C70 C71 H71 125.4 . .
Fe4 C71 H71 126.5 . .
C71 C72 C73 109.8(8) . .
C71 C72 Fe4 71.2(5) . .
C73 C72 Fe4 70.1(5) . .
C71 C72 H72 124.8 . .
C73 C72 H72 125.3 . .
Fe4 C72 H72 125.6 . .
C69 C73 C72 106.4(7) . .
C69 C73 Fe4 69.0(5) . .
C72 C73 Fe4 68.8(5) . .
C69 C73 H73 126.9 . .
C72 C73 H73 126.6 . .
Fe4 C73 H73 126.5 . .
C78 C74 C75 107.3(9) . .
C78 C74 Fe4 70.9(6) . .
C75 C74 Fe4 69.2(6) . .
C78 C74 H74 129.6 . .
C75 C74 H74 123.1 . .
Fe4 C74 H74 124.3 . .
C76 C75 C74 110.5(9) . .
C76 C75 Fe4 70.3(6) . .
C74 C75 Fe4 71.0(5) . .
C76 C75 H75 123.6 . .
C74 C75 H75 125.7 . .
Fe4 C75 H75 130.0 . .
C75 C76 C77 109.3(8) . .
C75 C76 Fe4 71.7(6) . .
C77 C76 Fe4 71.0(5) . .
C75 C76 H76 124.9 . .
C77 C76 H76 125.7 . .
Fe4 C76 H76 120.9 . .
C78 C77 C76 100.6(8) . .
C78 C77 Fe4 68.5(5) . .
C76 C77 Fe4 66.6(5) . .
C78 C77 H77 128.0 . .
C76 C77 H77 131.5 . .
Fe4 C77 H77 127.3 . .
C74 C78 C77 112.3(8) . .
C74 C78 Fe4 71.4(6) . .
C77 C78 Fe4 70.5(5) . .
C74 C78 H78 123.2 . .
C77 C78 H78 124.5 . .
Fe4 C78 H78 125.2 . .
Cl2 C79 Cl1 117.9(7) . .
Cl2 C79 H79A 107.8 . .
Cl1 C79 H79A 107.8 . .
Cl2 C79 H79B 107.8 . .
Cl1 C79 H79B 107.8 . .
H79A C79 H79B 107.2 . .

loop_
_geom_bond_atom_site_label_1
_geom_bond_atom_site_label_2
_geom_bond_distance
_geom_bond_site_symmetry_2
I1 Cu1 2.6455(8) .
I1 Cu2 2.6556(10) .
I1 Cu3 2.7050(10) .
I2 Cu4 2.6527(10) .
I2 Cu1 2.6912(10) .
I2 Cu2 2.7770(9) .
I3 Cu2 2.6005(10) .
I3 Cu3 2.6977(10) .
I3 Cu4 2.7694(9) .
I4 Cu3 2.6311(8) .
I4 Cu4 2.6797(10) .
I4 Cu1 2.6968(10) .
Se1 C18 1.888(7) .
Se1 C17 1.975(6) .
Se1 Cu1 2.4358(10) .
Se2 C30 1.878(7) .
Se2 C29 1.964(7) .
Se2 Cu2 2.4153(11) 3_677
Se3 C57 1.878(7) .
Se3 C56 1.973(6) .
Se3 Cu3 2.4333(10) .
Se4 C69 1.914(6) .
Se4 C68 1.969(7) .
Se4 Cu4 2.4275(11) 3_577
Cu2 Se2 2.4153(11) 3_677
Cu4 Se4 2.4275(11) 3_577
Fe1 C24 2.033(7) .
Fe1 C19 2.036(6) .
Fe1 C20 2.042(6) .
Fe1 C25 2.045(7) .
Fe1 C27 2.047(6) .
Fe1 C26 2.049(7) .
Fe1 C18 2.049(6) .
Fe1 C23 2.051(6) .
Fe1 C22 2.051(7) .
Fe1 C21 2.054(7) .
Fe2 C39 2.008(9) .
Fe2 C38 2.022(8) .
Fe2 C37 2.018(9) .
Fe2 C30 2.027(7) .
Fe2 C36 2.028(9) .
Fe2 C34 2.029(8) .
Fe2 C32 2.039(9) .
Fe2 C33 2.044(9) .
Fe2 C31 2.048(8) .
Fe2 C35 2.058(10) .
Fe3 C61 2.029(6) .
Fe3 C65 2.029(6) .
Fe3 C63 2.033(7) .
Fe3 C58 2.043(7) .
Fe3 C57 2.048(6) .
Fe3 C60 2.049(6) .
Fe3 C62 2.049(7) .
Fe3 C64 2.050(6) .
Fe3 C59 2.051(7) .
Fe3 C66 2.053(7) .
Fe4 C76 1.995(9) .
Fe4 C75 2.013(9) .
Fe4 C69 2.015(7) .
Fe4 C72 2.017(8) .
Fe4 C78 2.028(9) .
Fe4 C74 2.035(10) .
Fe4 C70 2.034(9) .
Fe4 C73 2.035(8) .
Fe4 C71 2.037(9) .
Fe4 C77 2.055(9) .
N1 C16 1.462(7) .
N1 C15 1.479(8) .
N1 C28 1.480(8) .
N2 C54 1.456(8) .
N2 C67 1.462(8) .
N2 C55 1.470(7) .
C1 C14 1.382(10) .
C1 C6 1.434(8) .
C1 C2 1.449(10) .
C2 C3 1.327(10) .
C2 H2 0.9300 .
C3 C4 1.420(9) .
C3 H3 0.9300 .
C4 C5 1.328(10) .
C4 H4 0.9300 .
C5 C6 1.450(10) .
C5 H5 0.9300 .
C6 C7 1.382(10) .
C7 C8 1.352(10) .
C7 H7 0.9300 .
C8 C9 1.451(10) .
C8 C13 1.451(9) .
C9 C10 1.328(11) .
C9 H9 0.9300 .
C10 C11 1.421(10) .
C10 H10 0.9300 .
C11 C12 1.334(10) .
C11 H11 0.9300 .
C12 C13 1.432(10) .
C12 H12 0.9300 .
C13 C14 1.401(10) .
C14 C15 1.527(8) .
C15 H15A 0.9700 .
C15 H15B 0.9700 .
C16 C17 1.540(8) .
C16 H16A 0.9700 .
C16 H16B 0.9700 .
C17 H17A 0.9700 .
C17 H17B 0.9700 .
C18 C22 1.414(9) .
C18 C19 1.449(9) .
C19 C20 1.408(9) .
C19 H19 0.9299 .
C20 C21 1.407(9) .
C20 H20 0.9301 .
C21 C22 1.427(9) .
C21 H21 0.9302 .
C22 H22 0.9300 .
C23 C24 1.406(9) .
C23 C27 1.422(9) .
C23 H23 0.9299 .
C24 C25 1.415(9) .
C24 H24 0.9301 .
C25 C26 1.406(10) .
C25 H25 0.9301 .
C26 C27 1.402(9) .
C26 H26 0.9300 .
C27 H27 0.9300 .
C28 C29 1.517(9) .
C28 H28A 0.9700 .
C28 H28B 0.9700 .
C29 H29A 0.9700 .
C29 H29B 0.9700 .
C30 C34 1.419(10) .
C30 C31 1.430(10) .
C31 C32 1.440(10) .
C31 H31 0.9299 .
C32 C33 1.401(11) .
C32 H32 0.9299 .
C33 C34 1.381(10) .
C33 H33 0.9302 .
C34 H34 0.9300 .
C35 C39 1.406(11) .
C35 C36 1.445(12) .
C35 H35 0.9300 .
C36 C37 1.315(11) .
C36 H36 0.9300 .
C37 C38 1.394(11) .
C37 H37 0.9300 .
C38 C39 1.333(12) .
C38 H38 0.9298 .
C39 H39 0.9301 .
C40 C53 1.404(9) .
C40 C45 1.427(8) .
C40 C41 1.434(10) .
C41 C42 1.341(10) .
C41 H41 0.9300 .
C42 C43 1.419(9) .
C42 H42 0.9300 .
C43 C44 1.346(10) .
C43 H43 0.9300 .
C44 C45 1.424(10) .
C44 H44 0.9300 .
C45 C46 1.373(9) .
C46 C47 1.388(9) .
C46 H46 0.9300 .
C47 C48 1.413(9) .
C47 C52 1.441(8) .
C48 C49 1.350(9) .
C48 H48 0.9300 .
C49 C50 1.409(9) .
C49 H49 0.9300 .
C50 C51 1.336(9) .
C50 H50 0.9300 .
C51 C52 1.437(9) .
C51 H51 0.9300 .
C52 C53 1.396(9) .
C53 C54 1.531(8) .
C54 H54A 0.9700 .
C54 H54B 0.9700 .
C55 C56 1.534(8) .
C55 H55A 0.9700 .
C55 H55B 0.9700 .
C56 H56A 0.9700 .
C56 H56B 0.9700 .
C57 C58 1.422(9) .
C57 C61 1.450(8) .
C58 C59 1.425(9) .
C58 H58 0.9301 .
C59 C60 1.402(9) .
C59 H59 0.9301 .
C60 C61 1.413(9) .
C60 H60 0.9299 .
C61 H61 0.9301 .
C62 C63 1.402(9) .
C62 C66 1.419(9) .
C62 H62 0.9298 .
C63 C64 1.394(9) .
C63 H63 0.9300 .
C64 C65 1.415(9) .
C64 H64 0.9300 .
C65 C66 1.413(9) .
C65 H65 0.9301 .
C66 H66 0.9300 .
C67 C68 1.530(8) .
C67 H67A 0.9700 .
C67 H67B 0.9700 .
C68 H68A 0.9700 .
C68 H68B 0.9700 .
C69 C73 1.400(10) .
C69 C70 1.426(10) .
C70 C71 1.417(10) .
C70 H70 0.9300 .
C71 C72 1.364(11) .
C71 H71 0.9298 .
C72 C73 1.421(9) .
C72 H72 0.9298 .
C73 H73 0.9300 .
C74 C78 1.312(11) .
C74 C75 1.378(11) .
C74 H74 0.9299 .
C75 C76 1.307(12) .
C75 H75 0.9298 .
C76 C77 1.465(11) .
C76 H76 0.9300 .
C77 C78 1.429(12) .
C77 H77 0.9301 .
C78 H78 0.9302 .
Cl1 C79 1.668(12) .
Cl2 C79 1.593(11) .
C79 H79A 0.9700 .
C79 H79B 0.9700 .
